data_1560620
loop_
_publ_author_name
'Amayuelas, Eder'
'Fidalgo-Marijuan, Arkaitz'
'Baz\'an, Bego\~na'
'Urtiaga, Miren Karmele'
'Barandika, Gotzone'
'Lezama, Luis'
'Arriortua, Mar\'ia Isabel'

_publ_section_title
;
 Cationic Mn 2+ /H + exchange leading a slow solid-state transformation of
 a 2D porphyrinic network at ambient conditions
;
_journal_name_full 'Journal of Solid State Chemistry'
_journal_page_first 161
_journal_page_last 167
_journal_paper_doi 10.1016/j.jssc.2017.01.012
_journal_volume 247
_journal_year 2017
_chemical_formula_moiety '0.25(C192 H104 Mn4 N16 O40), C2 O2'
_chemical_formula_sum 'C50 H26 Mn N4 O12'
_chemical_formula_weight 931.7
_space_group_IT_number 125
_space_group_name_Hall '-P 4a 2b'
_space_group_name_H-M_alt 'P 4/n b m :2'
_symmetry_cell_setting tetragonal
_symmetry_Int_Tables_number 125
_symmetry_space_group_name_Hall '-P 4a 2b'
_symmetry_space_group_name_H-M 'P 4/n b m :2'
_atom_sites_solution_hydrogens geom
_atom_sites_solution_primary direct
_atom_sites_solution_secondary difmap
_cell_angle_alpha 90
_cell_angle_beta 90
_cell_angle_gamma 90
_cell_formula_units_Z 4
_cell_length_a 22.3102(4)
_cell_length_b 22.3102(4)
_cell_length_c 12.0095(3)
_cell_measurement_reflns_used 6187
_cell_measurement_temperature 100(2)
_cell_measurement_theta_max 74.0626
_cell_measurement_theta_min 2.7979
_cell_measurement_wavelength 1.54184
_cell_volume 5977.7(2)
_computing_molecular_graphics 'Olex2 (Dolomanov et al., 2009)'
_computing_publication_material 'Olex2 (Dolomanov et al., 2009)'
_computing_structure_refinement 'ShelXL (Sheldrick, 2015)'
_computing_structure_solution 'olex2.solve (Bourhis et al., 2015)'
_diffrn_ambient_temperature 100.15
_diffrn_measured_fraction_theta_full 0.998
_diffrn_measured_fraction_theta_max 0.998
_diffrn_measurement_device_type 'SuperNova, Single source at offset), Atlas'
_diffrn_radiation_monochromator graphite
_diffrn_radiation_probe x-ray
_diffrn_radiation_type CuK\a
_diffrn_radiation_wavelength 1.54184
_diffrn_reflns_av_R_equivalents 0.0626
_diffrn_reflns_av_unetI/netI 0.0207
_diffrn_reflns_limit_h_max 27
_diffrn_reflns_limit_h_min -27
_diffrn_reflns_limit_k_max 25
_diffrn_reflns_limit_k_min -27
_diffrn_reflns_limit_l_max 14
_diffrn_reflns_limit_l_min -11
_diffrn_reflns_number 46592
_diffrn_reflns_theta_full 72.47
_diffrn_reflns_theta_max 72.47
_diffrn_reflns_theta_min 2.8
_diffrn_source 'fine-focus sealed tube'
_diffrn_standards_interval_count .
_diffrn_standards_interval_time .
_diffrn_standards_number 0
_exptl_absorpt_coefficient_mu 2.239
_exptl_absorpt_correction_T_max 0.925
_exptl_absorpt_correction_T_min 0.874
_exptl_absorpt_correction_type analytical
_exptl_absorpt_process_details
;
CrysAlisPro, Agilent Technologies,
Version 1.171.35.11 (release 16-05-2011 CrysAlis171 .NET)
(compiled May 16 2011,17:55:39)
Analytical numeric absorption correction using a multifaceted crystal
			model based on expressions derived by R.C. Clark & J.S. Reid.
(Clark, R. C. & Reid, J. S. (1995). Acta Cryst. A51, 887-897)
;
_exptl_crystal_colour brown
_exptl_crystal_density_diffrn 1.035
_exptl_crystal_density_meas 1.346(5)
_exptl_crystal_density_method Flotation
_exptl_crystal_description prism
_exptl_crystal_F_000 1908
_exptl_crystal_size_max 0.1948
_exptl_crystal_size_mid 0.1282
_exptl_crystal_size_min 0.0919
_refine_diff_density_max 0.611
_refine_diff_density_min -0.412
_refine_diff_density_rms 0.062
_refine_ls_extinction_method none
_refine_ls_goodness_of_fit_ref 1.099
_refine_ls_hydrogen_treatment mixed
_refine_ls_matrix_type full
_refine_ls_number_constraints 0
_refine_ls_number_parameters 158
_refine_ls_number_reflns 3089
_refine_ls_number_restraints 0
_refine_ls_restrained_S_all 1.099
_refine_ls_R_factor_all 0.1129
_refine_ls_R_factor_gt 0.0864
_refine_ls_shift/su_max 0
_refine_ls_shift/su_mean 0
_refine_ls_structure_factor_coef Fsqd
_refine_ls_weighting_details 'calc w=1/[\s^2^(Fo^2^)+(0.1852P)^2^+1.4750P] where P=(Fo^2^+2Fc^2^)/3'
_refine_ls_weighting_scheme calc
_refine_ls_wR_factor_gt 0.2748
_refine_ls_wR_factor_ref 0.3017
_reflns_number_gt 1919
_reflns_number_total 3089
_reflns_threshold_expression >2sigma(I)
_cod_data_source_file JSSC-2017-247-161.cif
_cod_data_source_block shelx
_cod_original_sg_symbol_H-M 'P 4/n b m'
_cod_database_code 1560620

loop_
_symmetry_equiv_pos_as_xyz
'x, y, z'
'-y+1/2, x, z'
'-x+1/2, -y+1/2, z'
'y, -x+1/2, z'
'x, -y+1/2, -z'
'-x+1/2, y, -z'
'y, x, -z'
'-y+1/2, -x+1/2, -z'
'-x, -y, -z'
'y-1/2, -x, -z'
'x-1/2, y-1/2, -z'
'-y, x-1/2, -z'
'-x, y-1/2, z'
'x-1/2, -y, z'
'-y, -x, z'
'y-1/2, x-1/2, z'

loop_
_atom_site_label
_atom_site_type_symbol
_atom_site_fract_x
_atom_site_fract_y
_atom_site_fract_z
_atom_site_U_iso_or_equiv
_atom_site_adp_type
_atom_site_occupancy
_atom_site_site_symmetry_order
_atom_site_calc_flag
_atom_site_refinement_flags_posn
_atom_site_refinement_flags_adp
_atom_site_refinement_flags_occupancy
_atom_site_disorder_assembly
_atom_site_disorder_group
Mn1 Mn 0.5 0.5 0.5 0.0563(4) Uani 1 4 d S T P . .
O2AA O 0.54195(14) 0.45805(14) 0.6522(4) 0.0828(12) Uani 1 2 d S T P . .
H2AA H 0.5143 0.4451 0.6988 0.124 Uiso 0.5 1 d GR . . . .
N3 N 0.44977(14) 0.55023(14) 0.6035(4) 0.0627(10) Uani 1 2 d S T P . .
N4 N 0.56374(15) 0.56374(15) 0.5 0.0692(11) Uani 1 2 d S T P A .
C5 C 0.46386(18) 0.60540(18) 0.6466(3) 0.0668(10) Uani 1 1 d . . . . .
C7 C 0.5172(2) 0.63646(19) 0.6286(4) 0.0730(11) Uani 1 1 d . . . A .
C8 C 0.5256(2) 0.6947(2) 0.6870(4) 0.0818(9) Uani 1 1 d . . . . .
C9 C 0.4170(2) 0.6251(2) 0.7180(4) 0.0865(13) Uani 1 1 d . . . . .
H9 H 0.416 0.6617 0.7583 0.104 Uiso 1 1 calc R . . . .
C10 C 0.4927(5) 0.7440(4) 0.6676(9) 0.0818(9) Uani 0.5 1 d . . . A 1
H10 H 0.461 0.7415 0.6151 0.098 Uiso 0.5 1 calc R . . A 1
C2AA C 0.5440(3) 0.8024(2) 0.7940(4) 0.0960(13) Uani 1 1 d . . . . .
C13 C 0.5623(2) 0.61663(19) 0.5590(4) 0.0784(12) Uani 1 1 d . . . . .
C14 C 0.5808(7) 0.7512(5) 0.8318(8) 0.0960(13) Uani 0.5 1 d . . . A 2
H14 H 0.61 0.7549 0.889 0.115 Uiso 0.5 1 calc R . . A 2
C16 C 0.5330(6) 0.8040(5) 0.6788(8) 0.0960(13) Uani 0.5 1 d . . . A 2
H16 H 0.5305 0.8413 0.6411 0.115 Uiso 0.5 1 calc R . . A 2
C17 C 0.6174(2) 0.6488(2) 0.5354(5) 0.1018(17) Uani 1 1 d . . . A .
H17 H 0.6286 0.6864 0.5663 0.122 Uiso 1 1 calc R . . . .
C18 C 0.5699(5) 0.6981(4) 0.7784(8) 0.0818(9) Uani 0.5 1 d . . . A 2
H18 H 0.591 0.6631 0.8003 0.098 Uiso 0.5 1 calc R . . A 2
O1 O 0.5436(2) 0.90848(17) 0.8095(4) 0.1200(15) Uani 1 1 d . . . . .
C3 C 0.5547(4) 0.8613(3) 0.8546(4) 0.124(3) Uani 1 1 d . . . A .
O4 O 0.5570(4) 0.8632(4) 0.9518(5) 0.095(2) Uani 0.5 1 d . . . A 1
C0AA C 0.5258(5) 0.7508(4) 0.6202(9) 0.0818(9) Uani 0.5 1 d . . . A 2
H0AA H 0.5212 0.7503 0.5416 0.098 Uiso 0.5 1 calc R . . A 2
C11 C 0.5431(6) 0.7494(5) 0.8447(9) 0.0960(13) Uani 0.5 1 d . . . A 1
H11 H 0.5481 0.7488 0.9232 0.115 Uiso 0.5 1 calc R . . A 1
C12 C 0.5354(5) 0.6956(4) 0.7911(8) 0.0818(9) Uani 0.5 1 d . . . A 1
H12 H 0.5375 0.6591 0.8318 0.098 Uiso 0.5 1 calc R . . A 1
C15 C 0.5025(6) 0.7976(5) 0.7193(8) 0.0960(13) Uani 0.5 1 d . . . A 1
H15 H 0.4788 0.8315 0.7004 0.115 Uiso 0.5 1 calc R . . A 1
O0AA O 0.6039(5) 0.8526(3) 0.9393(5) 0.101(2) Uani 0.5 1 d . . . A 2
O1AA O 0.4634(3) 0.9634(3) 1.0407(12) 0.197(4) Uani 1 2 d S T P . .
C2 C 0.4940(5) 0.9940(5) 0.9609(16) 0.177(7) Uani 1 2 d S T P . .

loop_
_atom_site_aniso_label
_atom_site_aniso_U_11
_atom_site_aniso_U_22
_atom_site_aniso_U_33
_atom_site_aniso_U_23
_atom_site_aniso_U_13
_atom_site_aniso_U_12
Mn1 0.0563(5) 0.0563(5) 0.0564(6) -0.0033(4) 0.0033(4) -0.0042(5)
O2AA 0.0853(18) 0.0853(18) 0.078(3) 0.0078(15) -0.0078(15) 0.012(2)
N3 0.0634(15) 0.0634(15) 0.061(2) -0.0040(14) 0.0040(14) -0.0014(19)
N4 0.0657(16) 0.0657(16) 0.076(3) -0.0077(16) 0.0077(16) -0.008(2)
C5 0.070(2) 0.064(2) 0.066(2) -0.0114(18) 0.0057(18) -0.0014(17)
C7 0.074(2) 0.067(2) 0.078(2) -0.010(2) 0.001(2) -0.0096(19)
C8 0.094(3) 0.0725(19) 0.0790(18) -0.0132(16) 0.0011(18) -0.0123(17)
C9 0.081(3) 0.078(3) 0.100(3) -0.023(2) 0.014(2) -0.006(2)
C10 0.094(3) 0.0725(19) 0.0790(18) -0.0132(16) 0.0011(18) -0.0123(17)
C2AA 0.144(4) 0.077(2) 0.0667(19) -0.0092(15) 0.005(2) -0.031(2)
C13 0.071(2) 0.063(2) 0.101(3) -0.010(2) 0.013(2) -0.0105(19)
C14 0.144(4) 0.077(2) 0.0667(19) -0.0092(15) 0.005(2) -0.031(2)
C16 0.144(4) 0.077(2) 0.0667(19) -0.0092(15) 0.005(2) -0.031(2)
C17 0.085(3) 0.077(3) 0.144(5) -0.036(3) 0.028(3) -0.021(2)
C18 0.094(3) 0.0725(19) 0.0790(18) -0.0132(16) 0.0011(18) -0.0123(17)
O1 0.177(5) 0.069(2) 0.114(3) -0.017(2) -0.006(3) -0.016(2)
C3 0.217(8) 0.081(4) 0.074(3) -0.003(3) -0.008(4) -0.050(4)
O4 0.091(5) 0.139(6) 0.054(3) -0.019(4) -0.016(3) -0.028(5)
C0AA 0.094(3) 0.0725(19) 0.0790(18) -0.0132(16) 0.0011(18) -0.0123(17)
C11 0.144(4) 0.077(2) 0.0667(19) -0.0092(15) 0.005(2) -0.031(2)
C12 0.094(3) 0.0725(19) 0.0790(18) -0.0132(16) 0.0011(18) -0.0123(17)
C15 0.144(4) 0.077(2) 0.0667(19) -0.0092(15) 0.005(2) -0.031(2)
O0AA 0.166(8) 0.071(4) 0.065(4) -0.004(3) 0.008(5) -0.019(5)
O1AA 0.125(4) 0.125(4) 0.342(15) 0.002(6) 0.002(6) 0.007(5)
C2 0.183(10) 0.183(10) 0.165(15) -0.032(6) -0.032(6) -0.082(11)

loop_
_atom_type_symbol
_atom_type_description
_atom_type_scat_dispersion_real
_atom_type_scat_dispersion_imag
_atom_type_scat_source
C C 0.0181 0.0091 'International Tables Vol C Tables 4.2.6.8 and 6.1.1.4'
H H 0 0 'International Tables Vol C Tables 4.2.6.8 and 6.1.1.4'
Mn Mn -0.5299 2.8052 'International Tables Vol C Tables 4.2.6.8 and 6.1.1.4'
N N 0.0311 0.018 'International Tables Vol C Tables 4.2.6.8 and 6.1.1.4'
O O 0.0492 0.0322 'International Tables Vol C Tables 4.2.6.8 and 6.1.1.4'

loop_
_exptl_crystal_face_index_h
_exptl_crystal_face_index_k
_exptl_crystal_face_index_l
_exptl_crystal_face_perp_dist
_exptl_oxdiff_crystal_face_indexfrac_h
_exptl_oxdiff_crystal_face_indexfrac_k
_exptl_oxdiff_crystal_face_indexfrac_l
_exptl_oxdiff_crystal_face_x
_exptl_oxdiff_crystal_face_y
_exptl_oxdiff_crystal_face_z
-3 3 -7 0.0938 -3.0027 2.9850 -6.9995 0.0025 -0.0887 0.9398
3 -3 7 0.1052 3.0027 -2.9850 6.9995 -0.0025 0.0887 -0.9398
-11 9 0 0.0441 -11.0179 8.9763 -0.0075 0.9336 -0.0356 0.2978
11 -9 0 0.0477 11.0179 -8.9763 0.0075 -0.9336 0.0356 -0.2978
-2 -1 8 0.0925 -2.0037 -0.9938 7.9959 0.3744 -0.0199 -0.9670
8 12 0 0.0561 7.9940 12.0102 0.0035 0.0897 0.9807 0.1510
5 -2 -7 0.0709 5.0087 -1.9983 -6.9942 -0.6124 0.0168 0.7538
-10 -10 -1 0.0508 -9.9973 -10.0158 -1.0046 0.0559 -0.9837 0.0315

loop_
_geom_angle_atom_site_label_1
_geom_angle_atom_site_label_2
_geom_angle_atom_site_label_3
_geom_angle
_geom_angle_site_symmetry_1
_geom_angle_site_symmetry_3
O2AA Mn1 O2AA 180.00(13) 9_666 .
N3 Mn1 O2AA 87.79(17) . .
N3 Mn1 O2AA 87.79(17) 9_666 9_666
N3 Mn1 O2AA 92.21(17) . 9_666
N3 Mn1 O2AA 92.21(17) 9_666 .
N3 Mn1 N3 179.9990(10) 9_666 .
N4 Mn1 O2AA 90 . 9_666
N4 Mn1 O2AA 90.0000(10) . .
N4 Mn1 O2AA 90.0010(10) 9_666 9_666
N4 Mn1 O2AA 90 9_666 .
N4 Mn1 N3 90.0010(10) 9_666 .
N4 Mn1 N3 89.9990(10) . 9_666
N4 Mn1 N3 90 . .
N4 Mn1 N3 90 9_666 9_666
N4 Mn1 N4 179.9990(10) 9_666 .
Mn1 O2AA H2AA 111.1 . .
C5 N3 Mn1 127.2(2) 15_665 .
C5 N3 Mn1 127.2(2) . .
C5 N3 C5 105.6(4) . 15_665
C13 N4 Mn1 126.1(2) 7_556 .
C13 N4 Mn1 126.1(2) . .
C13 N4 C13 107.8(5) . 7_556
N3 C5 C7 125.7(4) . .
N3 C5 C9 109.6(4) . .
C7 C5 C9 124.6(4) . .
C5 C7 C8 118.0(4) . .
C13 C7 C5 123.8(4) . .
C13 C7 C8 118.2(4) . .
C10 C8 C7 124.3(6) . .
C10 C8 C18 116.9(7) . .
C18 C8 C7 118.7(6) . .
C18 C8 C0AA 110.8(6) . .
C0AA C8 C7 118.7(5) . .
C12 C8 C7 120.0(6) . .
C12 C8 C10 104.6(7) . .
C12 C8 C0AA 121.2(7) . .
C5 C9 H9 126.2 . .
C9 C9 C5 107.6(2) 15_665 .
C9 C9 H9 126.2 15_665 .
C8 C10 H10 118.3 . .
C8 C10 C15 123.4(10) . .
C15 C10 H10 118.3 . .
C14 C2AA C3 115.7(6) . .
C16 C2AA C14 114.8(8) . .
C16 C2AA C3 118.4(6) . .
C11 C2AA C16 118.1(7) . .
C11 C2AA C3 123.5(6) . .
C15 C2AA C14 123.2(8) . .
C15 C2AA C3 121.0(8) . .
C15 C2AA C11 103.6(8) . .
N4 C13 C7 127.1(4) . .
N4 C13 C17 107.7(4) . .
C7 C13 C17 125.2(4) . .
C2AA C14 H14 122.4 . .
C18 C14 C2AA 115.2(10) . .
C18 C14 H14 122.4 . .
C2AA C16 H16 120.1 . .
C0AA C16 C2AA 119.8(9) . .
C0AA C16 H16 120.1 . .
C13 C17 H17 125.8 . .
C17 C17 C13 108.4(3) 7_556 .
C17 C17 H17 125.8 7_556 .
C8 C18 H18 119.6 . .
C14 C18 C8 120.8(10) . .
C14 C18 H18 119.6 . .
O1 C3 C2AA 120.4(5) . .
O1 C3 O0AA 124.3(6) . .
O4 C3 C2AA 121.1(6) . .
O4 C3 O1 115.1(7) . .
O4 C3 O0AA 45.6(5) . .
O0AA C3 C2AA 108.9(6) . .
C8 C0AA H0AA 121.8 . .
C16 C0AA C8 116.5(9) . .
C16 C0AA H0AA 121.8 . .
C2AA C11 H11 117.8 . .
C2AA C11 C12 124.4(9) . .
C12 C11 H11 117.8 . .
C8 C12 C11 119.8(9) . .
C8 C12 H12 120.1 . .
C11 C12 H12 120.1 . .
C10 C15 H15 119.9 . .
C2AA C15 C10 120.2(11) . .
C2AA C15 H15 119.9 . .
O1AA C2 O1AA 136.0(13) 9_677 .
C2 C2 O1AA 67(2) 9_677 .
C2 C2 O1AA 68.7(15) 9_677 9_677

loop_
_geom_bond_atom_site_label_1
_geom_bond_atom_site_label_2
_geom_bond_distance
_geom_bond_site_symmetry_2
Mn1 O2AA 2.257(4) .
Mn1 O2AA 2.257(4) 9_666
Mn1 N3 2.015(4) .
Mn1 N3 2.014(4) 9_666
Mn1 N4 2.011(5) 9_666
Mn1 N4 2.011(5) .
O2AA H2AA 0.8817 .
N3 C5 1.372(5) .
N3 C5 1.372(5) 15_665
N4 C13 1.377(5) .
N4 C13 1.377(5) 7_556
C5 C7 1.393(6) .
C5 C9 1.422(6) .
C7 C8 1.489(6) .
C7 C13 1.380(6) .
C8 C10 1.343(11) .
C8 C18 1.478(12) .
C8 C0AA 1.487(11) .
C8 C12 1.269(10) .
C9 C9 1.327(10) 15_665
C9 H9 0.95 .
C10 H10 0.95 .
C10 C15 1.365(13) .
C2AA C14 1.479(14) .
C2AA C16 1.406(11) .
C2AA C3 1.522(7) .
C2AA C11 1.328(12) .
C2AA C15 1.293(12) .
C13 C17 1.451(6) .
C14 H14 0.95 .
C14 C18 1.369(13) .
C16 H16 0.95 .
C16 C0AA 1.388(13) .
C17 C17 1.308(10) 7_556
C17 H17 0.95 .
C18 H18 0.95 .
O1 C3 1.209(7) .
C3 O4 1.169(8) .
C3 O0AA 1.509(12) .
C0AA H0AA 0.95 .
C11 H11 0.95 .
C11 C12 1.374(13) .
C12 H12 0.95 .
C15 H15 0.95 .
O1AA C2 1.344(19) 9_677
O1AA C2 1.36(2) .
C2 O1AA 1.344(19) 9_677
C2 C2 1.01(3) 9_677

loop_
_geom_torsion_atom_site_label_1
_geom_torsion_atom_site_label_2
_geom_torsion_atom_site_label_3
_geom_torsion_atom_site_label_4
_geom_torsion
_geom_torsion_site_symmetry_1
_geom_torsion_site_symmetry_2
_geom_torsion_site_symmetry_3
_geom_torsion_site_symmetry_4
Mn1 N3 C5 C7 -1.9(7) . . . .
Mn1 N3 C5 C9 -178.8(3) . . . .
Mn1 N4 C13 C7 -0.5(6) . . . .
Mn1 N4 C13 C17 179.5(3) . . . .
O2AA Mn1 N3 C5 -90.3(4) 9_666 . . .
O2AA Mn1 N3 C5 -89.6(4) . . . 15_665
O2AA Mn1 N3 C5 89.7(4) . . . .
O2AA Mn1 N3 C5 90.4(4) 9_666 . . 15_665
O2AA Mn1 N4 C13 93.7(3) . . . 7_556
O2AA Mn1 N4 C13 -86.3(3) 9_666 . . 7_556
O2AA Mn1 N4 C13 -86.3(3) . . . .
O2AA Mn1 N4 C13 93.7(3) 9_666 . . .
N3 Mn1 N4 C13 -178.5(3) 9_666 . . .
N3 Mn1 N4 C13 1.5(3) . . . .
N3 Mn1 N4 C13 1.4(3) 9_666 . . 7_556
N3 Mn1 N4 C13 -178.6(3) . . . 7_556
N3 C5 C7 C8 -177.0(4) . . . .
N3 C5 C7 C13 3.5(8) . . . .
N3 C5 C9 C9 -0.4(4) . . . 15_665
N4 Mn1 N3 C5 179.7(4) 9_666 . . .
N4 Mn1 N3 C5 -0.3(4) . . . .
N4 Mn1 N3 C5 -179.6(4) . . . 15_665
N4 Mn1 N3 C5 0.3(4) 9_666 . . 15_665
N4 C13 C17 C17 1.4(9) . . . 7_556
C5 N3 C5 C7 177.5(3) 15_665 . . .
C5 N3 C5 C9 0.7(6) 15_665 . . .
C5 C7 C8 C10 -66.0(8) . . . .
C5 C7 C8 C18 109.3(7) . . . .
C5 C7 C8 C0AA -111.1(7) . . . .
C5 C7 C8 C12 72.3(8) . . . .
C5 C7 C13 N4 -2.3(8) . . . .
C5 C7 C13 C17 177.8(5) . . . .
C7 C5 C9 C9 -177.3(4) . . . 15_665
C7 C8 C10 C15 -177.7(8) . . . .
C7 C8 C18 C14 177.6(8) . . . .
C7 C8 C0AA C16 179.1(9) . . . .
C7 C8 C12 C11 -179.9(9) . . . .
C7 C13 C17 C17 -178.6(7) . . . 7_556
C8 C7 C13 N4 178.3(4) . . . .
C8 C7 C13 C17 -1.7(8) . . . .
C8 C10 C15 C2AA -2.4(17) . . . .
C9 C5 C7 C8 -0.7(7) . . . .
C9 C5 C7 C13 179.9(5) . . . .
C10 C8 C18 C14 -6.8(14) . . . .
C10 C8 C0AA C16 69.0(12) . . . .
C10 C8 C12 C11 -34.5(13) . . . .
C2AA C14 C18 C8 2.2(15) . . . .
C2AA C16 C0AA C8 4.6(17) . . . .
C2AA C11 C12 C8 -3(2) . . . .
C13 N4 C13 C7 179.5(6) 7_556 . . .
C13 N4 C13 C17 -0.5(3) 7_556 . . .
C13 C7 C8 C10 113.4(8) . . . .
C13 C7 C8 C18 -71.3(8) . . . .
C13 C7 C8 C0AA 68.3(8) . . . .
C13 C7 C8 C12 -108.2(8) . . . .
C14 C2AA C16 C0AA 34.6(15) . . . .
C14 C2AA C3 O1 154.9(8) . . . .
C14 C2AA C3 O4 -47.1(12) . . . .
C14 C2AA C3 O0AA 1.9(9) . . . .
C14 C2AA C11 C12 -90.0(17) . . . .
C14 C2AA C15 C10 -2.9(15) . . . .
C16 C2AA C14 C18 -37.9(13) . . . .
C16 C2AA C3 O1 12.9(12) . . . .
C16 C2AA C3 O4 170.9(10) . . . .
C16 C2AA C3 O0AA -140.1(9) . . . .
C16 C2AA C11 C12 3.7(19) . . . .
C16 C2AA C15 C10 84.5(16) . . . .
C18 C8 C10 C15 7.0(14) . . . .
C18 C8 C0AA C16 -38.4(13) . . . .
C18 C8 C12 C11 83.1(15) . . . .
C3 C2AA C14 C18 178.6(8) . . . .
C3 C2AA C16 C0AA 177.0(10) . . . .
C3 C2AA C11 C12 -177.8(11) . . . .
C3 C2AA C15 C10 -178.6(8) . . . .
C0AA C8 C10 C15 -83.2(12) . . . .
C0AA C8 C18 C14 35.0(12) . . . .
C0AA C8 C12 C11 3.6(15) . . . .
C11 C2AA C14 C18 66.3(13) . . . .
C11 C2AA C16 C0AA -4.5(17) . . . .
C11 C2AA C3 O1 -165.6(10) . . . .
C11 C2AA C3 O4 -7.5(14) . . . .
C11 C2AA C3 O0AA 41.4(11) . . . .
C11 C2AA C15 C10 -34.8(13) . . . .
C12 C8 C10 C15 38.9(13) . . . .
C12 C8 C18 C14 -80.8(15) . . . .
C12 C8 C0AA C16 -4.4(15) . . . .
C15 C2AA C14 C18 2.7(14) . . . .
C15 C2AA C16 C0AA -78.4(15) . . . .
C15 C2AA C3 O1 -29.1(11) . . . .
C15 C2AA C3 O4 129.0(10) . . . .
C15 C2AA C3 O0AA 177.9(8) . . . .
C15 C2AA C11 C12 39.6(16) . . . .
C2 O1AA C2 O1AA 0.000(2) 9_677 . . 9_677

loop_
_solvent_mask_void_nr
_solvent_mask_void_average_x
_solvent_mask_void_average_y
_solvent_mask_void_average_z
_solvent_mask_void_volume
_solvent_mask_void_count_electrons
_solvent_mask_void_content
1 -0.250 0.250 -0.544 833.3 236.9 ' DMF and water of crystallisation'
2 0.250 0.750 -0.718 833.3 236.9 ' DMF and water of crystallisation'
3 0.250 0.250 -0.661 227.2 62.9 ' DMF and water of crystallisation'
4 0.750 0.750 -0.948 227.2 62.6 ' DMF and water of crystallisation'
